data_7156564
loop_
_publ_author_name
'Wang, Wen-Li'
'Zhu, Dong-Rong'
'Luo, Jie'
'Liu, Fei-Yan'
'Chen, Chen'
'Zhu, Tian-Yu'
'Li, Ling-Nan'
'Han, Chao'
'Luo, Jian-Guang'
'Kong, Ling-Yi'

_publ_section_title
;
 Taiwanoids A-D, four dimeric diterpenoids featuring tetracyclic [7.
 7<sup>5, 9</sup>. 4. 0<sup>5, 10</sup>. 0<sup>8, 9</sup>] octodecane from
 Taiwania cryptomerioidesim.
;
_journal_issue 46
_journal_name_full 'Organic &amp; biomolecular chemistry'
_journal_page_first 9059
_journal_page_last 9063
_journal_paper_doi 10.1039/c8ob02566e
_journal_volume 16
_journal_year 2018
_chemical_absolute_configuration syn
_chemical_formula_moiety 'C41 H58 O7'
_chemical_formula_sum 'C41 H58 O7'
_chemical_formula_weight 662.87
_space_group_crystal_system orthorhombic
_space_group_IT_number 19
_space_group_name_Hall 'P 2ac 2ab'
_space_group_name_H-M_alt 'P 21 21 21'
_symmetry_space_group_name_Hall 'P 2ac 2ab'
_symmetry_space_group_name_H-M 'P 21 21 21'
_atom_sites_solution_hydrogens geom
_atom_sites_solution_primary dual
_audit_creation_date 2018-04-14
_audit_creation_method
;
Olex2 1.2
(compiled 2017.08.10 svn.r3458 for OlexSys, GUI svn.r5381)
;
_audit_update_record
;
2018-08-17 deposited with the CCDC.
2018-11-08 downloaded from the CCDC.
;
_cell_angle_alpha 90
_cell_angle_beta 90
_cell_angle_gamma 90
_cell_formula_units_Z 8
_cell_length_a 12.9237(4)
_cell_length_b 15.5472(4)
_cell_length_c 39.6257(12)
_cell_measurement_reflns_used 9770
_cell_measurement_temperature 173
_cell_measurement_theta_max 74.39
_cell_measurement_theta_min 3.61
_cell_volume 7961.9(4)
_computing_cell_refinement 'SAINT V8.38A (?, 2016)'
_computing_data_reduction 'SAINT V8.38A (?, 2016)'
_computing_molecular_graphics 'Olex2 (Dolomanov et al., 2009)'
_computing_publication_material 'Olex2 (Dolomanov et al., 2009)'
_computing_structure_refinement 'ShelXL (Sheldrick, 2015)'
_computing_structure_solution 'ShelXT (Sheldrick, 2015)'
_diffrn_ambient_temperature 173.0
_diffrn_measured_fraction_theta_full 1.000
_diffrn_measured_fraction_theta_max 0.999
_diffrn_measurement_device_type 'Bruker APEX-II CCD'
_diffrn_measurement_method '\f and \w scans'
_diffrn_radiation_type CuK\a
_diffrn_radiation_wavelength 1.54178
_diffrn_reflns_av_R_equivalents 0.0827
_diffrn_reflns_av_unetI/netI 0.0358
_diffrn_reflns_Laue_measured_fraction_full 1.000
_diffrn_reflns_Laue_measured_fraction_max 0.999
_diffrn_reflns_limit_h_max 15
_diffrn_reflns_limit_h_min -16
_diffrn_reflns_limit_k_max 19
_diffrn_reflns_limit_k_min -19
_diffrn_reflns_limit_l_max 49
_diffrn_reflns_limit_l_min -49
_diffrn_reflns_number 128664
_diffrn_reflns_point_group_measured_fraction_full 1.000
_diffrn_reflns_point_group_measured_fraction_max 0.999
_diffrn_reflns_theta_full 67.679
_diffrn_reflns_theta_max 74.490
_diffrn_reflns_theta_min 3.053
_diffrn_standards_number 0
_exptl_absorpt_coefficient_mu 0.588
_exptl_absorpt_correction_T_max 0.7538
_exptl_absorpt_correction_T_min 0.5797
_exptl_absorpt_correction_type multi-scan
_exptl_absorpt_process_details
'SADABS-2016/2 (Bruker,2016/2) was used for absorption correction. wR2(int) was 0.1188 before and 0.0782 after correction. The Ratio of minimum to maximum transmission is 0.7690. The \l/2 correction factor is Not present.'
_exptl_crystal_colour colourless
_exptl_crystal_colour_primary colourless
_exptl_crystal_density_diffrn 1.106
_exptl_crystal_description block
_exptl_crystal_F_000 2880
_exptl_crystal_size_max 0.28
_exptl_crystal_size_mid 0.15
_exptl_crystal_size_min 0.12
_platon_squeeze_details
;
TITL 180411YWS_ZZY_0ma_a.res in P2(1)2(1)2(1)
CELL   12.9237   15.5472   39.6257     90.00     90.00     90.00
SPGR P212121
# Solvent Accessible Volume =      1451
# Electrons Found in S.A.V. =       109
# Note: Atoms in Void are Labelled as Cxxx and Qxxx for all Others
Q101 0.700 0.052 0.680 !       5.94 eA-3
C102 0.840 0.979 0.217 !       1.51 eA-3
C103 0.610 0.062 0.650 !       1.19 eA-3
C104 0.218 0.490 0.241 !       1.18 eA-3
C105 0.042 0.398 0.250 !       0.88 eA-3
C106 0.391 0.547 0.734 !       0.75 eA-3
C107 0.888 0.963 0.296 !       0.73 eA-3
C108 0.420 0.559 0.710 !       0.56 eA-3
C109 0.424 0.552 0.783 !       0.56 eA-3
;
_refine_diff_density_max 0.179
_refine_diff_density_min -0.213
_refine_diff_density_rms 0.041
_refine_ls_abs_structure_details
;
 Flack x determined using 5621 quotients [(I+)-(I-)]/[(I+)+(I-)]
 (Parsons, Flack and Wagner, Acta Cryst. B69 (2013) 249-259).
;
_refine_ls_abs_structure_Flack 0.08(6)
_refine_ls_extinction_method none
_refine_ls_goodness_of_fit_ref 1.020
_refine_ls_hydrogen_treatment constr
_refine_ls_matrix_type full
_refine_ls_number_parameters 897
_refine_ls_number_reflns 16273
_refine_ls_number_restraints 43
_refine_ls_restrained_S_all 1.040
_refine_ls_R_factor_all 0.0536
_refine_ls_R_factor_gt 0.0439
_refine_ls_shift/su_max 0.002
_refine_ls_shift/su_mean 0.000
_refine_ls_structure_factor_coef Fsqd
_refine_ls_weighting_details 'w=1/[\s^2^(Fo^2^)+(0.0718P)^2^+0.7140P] where P=(Fo^2^+2Fc^2^)/3'
_refine_ls_weighting_scheme calc
_refine_ls_wR_factor_gt 0.1118
_refine_ls_wR_factor_ref 0.1185
_reflns_Friedel_coverage 0.821
_reflns_Friedel_fraction_full 1.000
_reflns_Friedel_fraction_max 0.998
_reflns_number_gt 14026
_reflns_number_total 16273
_reflns_threshold_expression 'I > 2\s(I)'
_cod_data_source_file c8ob02566e2.cif
_cod_data_source_block 180411yws_zzy_0ma_a_sq
_cod_depositor_comments 'Adding full bibliography for 7156564.cif.'
_cod_database_code 7156564
_shelx_shelxl_version_number 2014/7
_shelx_space_group_comment
;
The symmetry employed for this shelxl refinement is uniquely defined
by the following loop, which should always be used as a source of
symmetry information in preference to the above space-group names.
They are only intended as comments.
;
_shelx_estimated_absorpt_t_max 0.933
_shelx_estimated_absorpt_t_min 0.853
_olex2_refinement_description
;
1. Fixed Uiso
 At 1.2 times of:
  All C(H) groups, All C(H,H) groups
 At 1.5 times of:
  All C(H,H,H) groups, All O(H) groups
2. Restrained distances
 C36-C34 \\sim C37-C34
 with sigma of 0.02
 C37-C34 \\sim C36-C34
 with sigma of 0.02
3. Uiso/Uaniso restraints and constraints
Uanis(C37) \\sim Ueq, Uanis(C36) \\sim Ueq: with sigma of 0.005 and sigma for
terminal atoms of 0.01
Uanis(C35) \\sim Ueq: with sigma of 0.05 and sigma for terminal atoms of 0.1
4. Others
 Fixed Sof: H34(0.68) H34A(0.32) C36(0.68) H36C(0.68) H36D(0.68) H36E(0.68)
 C37(0.32) H37A(0.32) H37B(0.32) H37C(0.32)
5.a Ternary CH refined with riding coordinates:
 C25(H25), C26'(H26'), C27(H27), C30'(H30'), C33'(H33'), C34(H34), C34(H34A),
 C5'(H5'), C5(H5), C7(H7), C9'(H9'), C12'(H12'), C15(H15)
5.b Secondary CH2 refined with riding coordinates:
 C21(H21A,H21B), C22(H22A,H22B), C22'(H22C,H22D), C23'(H23A,H23B), C23(H23C,
 H23D), C24'(H24A,H24B), C27'(H27A,H27B), C28'(H28A,H28B), C32'(H32A,H32B),
 C36'(H36A,H36B), C1(H1A,H1B), C1'(H1'A,H1'B), C2(H2A,H2B), C2'(H2'A,H2'B),
 C3(H3A,H3B), C3'(H3'A,H3'B), C6'(H6'A,H6'B), C7'(H7'A,H7'B), C11'(H11A,H11B),
 C15'(H15A,H15B)
5.c Aromatic/amide H refined with riding coordinates:
 C35'(H35'), C14'(H14')
5.d X=CH2 refined with riding coordinates:
 C39'(H39A,H39B), C17'(H17D,H17E)
5.e Idealised Me refined as rotating group:
 C1H(H1HA,H1HB,H1HC), C1C(H1CA,H1CB,H1CC), C20A(H20A,H20B,H20C), C35(H35A,H35B,
 H35C), C36(H36C,H36D,H36E), C37(H37A,H37B,H37C), C37'(H37D,H37E,H37F),
 C38'(H38A,H38B,H38C), C40'(H40A,H40B,H40C), C42'(H42A,H42B,H42C), C16(H16A,
 H16B,H16C), C16'(H16D,H16E,H16F), C17(H17A,H17B,H17C), C18(H18A,H18B,H18C),
 C21'(H21C,H21D,H21E), C19'(H19A,H19B,H19C), C19(H19D,H19E,H19F), C20'(H20D,
 H20E,H20F), C20(H20G,H20H,H20I)
5.f Idealised tetrahedral OH refined as rotating group:
 O4A(H4A), O6A(H6A), O2(H2), O4(H4)
;
_platon_squeeze_void_probe_radius 1.20
_olex2_submission_special_instructions 'No special instructions were received'

loop_
_space_group_symop_operation_xyz
'x, y, z'
'-x+1/2, -y, z+1/2'
'-x, y+1/2, -z+1/2'
'x+1/2, -y+1/2, -z'

loop_
_atom_site_label
_atom_site_type_symbol
_atom_site_fract_x
_atom_site_fract_y
_atom_site_fract_z
_atom_site_U_iso_or_equiv
_atom_site_adp_type
_atom_site_occupancy
_atom_site_site_symmetry_order
_atom_site_calc_flag
_atom_site_refinement_flags_posn
_atom_site_refinement_flags_adp
_atom_site_refinement_flags_occupancy
_atom_site_disorder_assembly
_atom_site_disorder_group
O1A O 0.4425(2) 0.43508(17) 0.55055(6) 0.0565(6) Uani 1 1 d . . . . .
O2A O 0.35438(19) 0.49624(19) 0.59232(5) 0.0582(7) Uani 1 1 d . . . . .
O3A O 0.25258(16) 0.58410(13) 0.36851(6) 0.0427(5) Uani 1 1 d . . . . .
O4A O 0.22802(16) 0.87925(13) 0.35244(7) 0.0485(5) Uani 1 1 d . . . . .
H4A H 0.2690 0.9208 0.3546 0.073 Uiso 1 1 calc GR . . . .
O5A O 0.40600(15) 0.87985(11) 0.38588(5) 0.0344(4) Uani 1 1 d . . . . .
O6A O 0.37507(17) 0.57602(13) 0.30350(5) 0.0410(5) Uani 1 1 d . . . . .
H6A H 0.3628 0.5826 0.2828 0.062 Uiso 1 1 calc GR . . . .
O7A O 0.56983(17) 0.60353(14) 0.28308(5) 0.0443(5) Uani 1 1 d . . . . .
C1H C 0.7838(2) 0.6376(2) 0.30963(9) 0.0483(7) Uani 1 1 d . . . . .
H1HA H 0.7494 0.5966 0.2945 0.072 Uiso 1 1 calc GR . . . .
H1HB H 0.7884 0.6129 0.3323 0.072 Uiso 1 1 calc GR . . . .
H1HC H 0.8536 0.6497 0.3012 0.072 Uiso 1 1 calc GR . . . .
C1C C 0.7147(3) 0.7592(2) 0.27526(7) 0.0453(7) Uani 1 1 d . . . . .
H1CA H 0.7843 0.7624 0.2656 0.068 Uiso 1 1 calc GR . . . .
H1CB H 0.6845 0.8170 0.2762 0.068 Uiso 1 1 calc GR . . . .
H1CC H 0.6712 0.7221 0.2612 0.068 Uiso 1 1 calc GR . . . .
C14A C 0.2957(2) 0.65009(17) 0.36011(7) 0.0326(5) Uani 1 1 d . . . . .
C20A C 0.5050(2) 0.83784(16) 0.31616(6) 0.0315(5) Uani 1 1 d . . . . .
H20A H 0.4630 0.8828 0.3268 0.047 Uiso 1 1 calc GR . . . .
H20B H 0.4613 0.8034 0.3011 0.047 Uiso 1 1 calc GR . . . .
H20C H 0.5609 0.8644 0.3031 0.047 Uiso 1 1 calc GR . . . .
C21 C 0.6277(2) 0.83453(16) 0.36487(6) 0.0307(5) Uani 1 1 d . . . . .
H21A H 0.5906 0.8861 0.3731 0.037 Uiso 1 1 calc R . . . .
H21B H 0.6512 0.8015 0.3848 0.037 Uiso 1 1 calc R . . . .
C22 C 0.7221(2) 0.86304(19) 0.34455(7) 0.0381(6) Uani 1 1 d . . . . .
H22A H 0.6997 0.8960 0.3245 0.046 Uiso 1 1 calc R . . . .
H22B H 0.7667 0.9006 0.3585 0.046 Uiso 1 1 calc R . . . .
C22' C 0.2854(2) 0.55862(17) 0.46095(7) 0.0351(6) Uani 1 1 d . . . . .
H22C H 0.2502 0.5838 0.4411 0.042 Uiso 1 1 calc R . . . .
H22D H 0.3435 0.5230 0.4526 0.042 Uiso 1 1 calc R . . . .
C23' C 0.2093(3) 0.5010(2) 0.47970(8) 0.0424(7) Uani 1 1 d . . . . .
H23A H 0.1481 0.5352 0.4864 0.051 Uiso 1 1 calc R . . . .
H23B H 0.1857 0.4546 0.4644 0.051 Uiso 1 1 calc R . . . .
C23 C 0.7816(2) 0.7841(2) 0.33373(7) 0.0397(6) Uani 1 1 d . . . . .
H23C H 0.8041 0.7527 0.3542 0.048 Uiso 1 1 calc R . . . .
H23D H 0.8446 0.8028 0.3216 0.048 Uiso 1 1 calc R . . . .
C24 C 0.7210(2) 0.72176(19) 0.31096(7) 0.0363(6) Uani 1 1 d . . . . .
C24' C 0.2575(2) 0.46122(19) 0.51099(7) 0.0400(6) Uani 1 1 d . . . . .
H24A H 0.3146 0.4226 0.5041 0.048 Uiso 1 1 calc R . . . .
H24B H 0.2048 0.4258 0.5227 0.048 Uiso 1 1 calc R . . . .
C25' C 0.2998(2) 0.52901(18) 0.53579(7) 0.0338(6) Uani 1 1 d . . . . .
C25 C 0.61289(19) 0.70211(16) 0.32784(6) 0.0285(5) Uani 1 1 d . . . . .
H25 H 0.6302 0.6639 0.3474 0.034 Uiso 1 1 calc R . . . .
C26 C 0.5410(2) 0.64839(17) 0.30635(6) 0.0315(5) Uani 1 1 d . . . . .
C26' C 0.3721(2) 0.59325(17) 0.51631(6) 0.0306(5) Uani 1 1 d . . . . .
H26' H 0.4332 0.5581 0.5093 0.037 Uiso 1 1 calc R . . . .
C27' C 0.4158(2) 0.66246(19) 0.53943(7) 0.0370(6) Uani 1 1 d . . . . .
H27A H 0.4447 0.6353 0.5600 0.044 Uiso 1 1 calc R . . . .
H27B H 0.3596 0.7018 0.5464 0.044 Uiso 1 1 calc R . . . .
C27 C 0.4265(2) 0.64918(17) 0.31600(6) 0.0305(5) Uani 1 1 d . . . . .
H27 H 0.3936 0.7015 0.3060 0.037 Uiso 1 1 calc R . . . .
C28 C 0.41494(19) 0.65343(15) 0.35481(6) 0.0268(5) Uani 1 1 d . . . . .
C28' C 0.5010(2) 0.7141(2) 0.52155(7) 0.0381(6) Uani 1 1 d . . . . .
H28A H 0.5205 0.7639 0.5357 0.046 Uiso 1 1 calc R . . . .
H28B H 0.5630 0.6774 0.5188 0.046 Uiso 1 1 calc R . . . .
C29 C 0.46306(18) 0.74000(15) 0.36883(6) 0.0251(5) Uani 1 1 d . . . . .
C29' C 0.46666(19) 0.74573(18) 0.48750(7) 0.0321(5) Uani 1 1 d . . . . .
C30' C 0.4244(2) 0.67553(16) 0.46486(6) 0.0284(5) Uani 1 1 d . . . . .
H30' H 0.4794 0.6305 0.4634 0.034 Uiso 1 1 calc R . . . .
C30 C 0.55230(18) 0.77851(16) 0.34408(6) 0.0264(5) Uani 1 1 d . . . . .
C31 C 0.3846(2) 0.81316(16) 0.37162(6) 0.0289(5) Uani 1 1 d . . . . .
C31' C 0.32920(19) 0.63218(16) 0.48291(6) 0.0282(5) Uani 1 1 d . . . . .
C32' C 0.4016(2) 0.70386(16) 0.42855(6) 0.0287(5) Uani 1 1 d . . . . .
H32A H 0.3574 0.7558 0.4294 0.034 Uiso 1 1 calc R . . . .
H32B H 0.3613 0.6579 0.4173 0.034 Uiso 1 1 calc R . . . .
C32 C 0.2799(2) 0.80484(18) 0.35678(7) 0.0353(6) Uani 1 1 d . . . . .
C33' C 0.49773(18) 0.72410(15) 0.40647(6) 0.0246(4) Uani 1 1 d . . . . .
H33' H 0.5307 0.7779 0.4152 0.030 Uiso 1 1 calc R . . . .
C33 C 0.2345(2) 0.72787(19) 0.35257(8) 0.0374(6) Uani 1 1 d . . . . .
C34' C 0.57547(19) 0.65175(16) 0.40897(6) 0.0285(5) Uani 1 1 d . . . . .
C34 C 0.1201(2) 0.7173(2) 0.34479(10) 0.0554(9) Uani 1 1 d D . . . .
H34 H 0.1123 0.6540 0.3411 0.066 Uiso 0.68 1 calc R . P A 1
H34A H 0.1099 0.7745 0.3338 0.066 Uiso 0.32 1 calc R . P B 2
C35' C 0.5566(2) 0.57979(17) 0.39209(6) 0.0318(5) Uani 1 1 d . . . . .
H35' H 0.6033 0.5330 0.3945 0.038 Uiso 1 1 calc R . . . .
C35 C 0.0552(3) 0.7340(5) 0.37483(14) 0.115(3) Uani 1 1 d . U . . .
H35A H 0.0785 0.6976 0.3935 0.173 Uiso 1 1 calc GR . . . .
H35B H -0.0172 0.7208 0.3696 0.173 Uiso 1 1 calc GR . . . .
H35C H 0.0613 0.7946 0.3813 0.173 Uiso 1 1 calc GR . . . .
C36' C 0.4646(2) 0.56911(16) 0.36929(7) 0.0340(6) Uani 1 1 d . . . . .
H36A H 0.4104 0.5375 0.3819 0.041 Uiso 1 1 calc R . . . .
H36B H 0.4855 0.5325 0.3500 0.041 Uiso 1 1 calc R . . . .
C36 C 0.0880(4) 0.7542(5) 0.31292(15) 0.0700(17) Uani 0.68 1 d D U P C 1
H36C H 0.0945 0.8169 0.3139 0.105 Uiso 0.68 1 calc GR . P C 1
H36D H 0.0157 0.7387 0.3085 0.105 Uiso 0.68 1 calc GR . P C 1
H36E H 0.1319 0.7318 0.2948 0.105 Uiso 0.68 1 calc GR . P C 1
C37 C 0.1040(8) 0.6598(8) 0.3115(3) 0.059(3) Uani 0.32 1 d D U P C 2
H37A H 0.1522 0.6789 0.2939 0.089 Uiso 0.32 1 calc GR . P C 2
H37B H 0.0328 0.6663 0.3034 0.089 Uiso 0.32 1 calc GR . P C 2
H37C H 0.1173 0.5993 0.3169 0.089 Uiso 0.32 1 calc GR . P C 2
C37' C 0.6688(2) 0.66455(19) 0.43110(7) 0.0363(6) Uani 1 1 d . . . . .
H37D H 0.7115 0.7112 0.4220 0.054 Uiso 1 1 calc GR . . . .
H37E H 0.7094 0.6113 0.4318 0.054 Uiso 1 1 calc GR . . . .
H37F H 0.6464 0.6795 0.4540 0.054 Uiso 1 1 calc GR . . . .
C38' C 0.2444(2) 0.70072(18) 0.48780(7) 0.0348(6) Uani 1 1 d . . . . .
H38A H 0.2284 0.7275 0.4660 0.052 Uiso 1 1 calc GR . . . .
H38B H 0.2689 0.7448 0.5036 0.052 Uiso 1 1 calc GR . . . .
H38C H 0.1819 0.6735 0.4969 0.052 Uiso 1 1 calc GR . . . .
C39' C 0.4692(2) 0.82857(17) 0.47960(7) 0.0349(6) Uani 1 1 d . . . . .
H39A H 0.4932 0.8694 0.4956 0.042 Uiso 1 1 calc R . . . .
H39B H 0.4471 0.8471 0.4579 0.042 Uiso 1 1 calc R . . . .
C40' C 0.2109(2) 0.5715(2) 0.55503(7) 0.0404(6) Uani 1 1 d . . . . .
H40A H 0.1616 0.5962 0.5389 0.061 Uiso 1 1 calc GR . . . .
H40B H 0.2384 0.6171 0.5695 0.061 Uiso 1 1 calc GR . . . .
H40C H 0.1758 0.5283 0.5689 0.061 Uiso 1 1 calc GR . . . .
C41' C 0.3732(2) 0.48142(19) 0.55972(7) 0.0400(6) Uani 1 1 d . . . . .
C42' C 0.4260(4) 0.4558(4) 0.61562(10) 0.0907(18) Uani 1 1 d . . . . .
H42A H 0.4249 0.3934 0.6123 0.136 Uiso 1 1 calc GR . . . .
H42B H 0.4055 0.4692 0.6388 0.136 Uiso 1 1 calc GR . . . .
H42C H 0.4960 0.4776 0.6115 0.136 Uiso 1 1 calc GR . . . .
O1 O 0.66774(18) 0.14394(17) 0.26003(5) 0.0516(6) Uani 1 1 d . . . . .
O2 O 0.50242(19) 0.04747(12) 0.27850(5) 0.0416(5) Uani 1 1 d . . . . .
H2 H 0.4891 0.0487 0.2578 0.062 Uiso 1 1 calc GR . . . .
O3 O 0.36873(17) 0.34643(12) 0.35078(5) 0.0413(5) Uani 1 1 d . . . . .
O4 O 0.21776(17) 0.28661(13) 0.31028(6) 0.0456(5) Uani 1 1 d . . . . .
H4 H 0.2306 0.3372 0.3164 0.068 Uiso 1 1 calc GR . . . .
O5 O 0.35318(17) 0.02358(12) 0.33931(5) 0.0409(5) Uani 1 1 d . . . . .
O6 O 0.3963(2) -0.00397(18) 0.54330(6) 0.0595(6) Uani 1 1 d . . . . .
O7 O 0.2669(2) 0.05572(17) 0.57234(5) 0.0571(6) Uani 1 1 d . . . . .
C1 C 0.6144(2) 0.35500(17) 0.34894(7) 0.0399(6) Uani 1 1 d . . . . .
H1A H 0.5585 0.3947 0.3559 0.048 Uiso 1 1 calc R . . . .
H1B H 0.6390 0.3245 0.3694 0.048 Uiso 1 1 calc R . . . .
C1' C 0.2976(2) 0.03693(18) 0.43649(7) 0.0378(6) Uani 1 1 d . . . . .
H1'A H 0.2755 0.0443 0.4127 0.045 Uiso 1 1 calc R . . . .
H1'B H 0.3663 0.0088 0.4364 0.045 Uiso 1 1 calc R . . . .
C2 C 0.7034(3) 0.4073(2) 0.33435(9) 0.0533(8) Uani 1 1 d . . . . .
H2A H 0.6803 0.4377 0.3137 0.064 Uiso 1 1 calc R . . . .
H2B H 0.7265 0.4509 0.3509 0.064 Uiso 1 1 calc R . . . .
C2' C 0.2201(3) -0.0218(2) 0.45453(8) 0.0447(7) Uani 1 1 d . . . . .
H2'A H 0.1500 0.0036 0.4529 0.054 Uiso 1 1 calc R . . . .
H2'B H 0.2186 -0.0784 0.4431 0.054 Uiso 1 1 calc R . . . .
C3 C 0.7916(3) 0.3471(2) 0.32600(10) 0.0561(8) Uani 1 1 d . . . . .
H3A H 0.8139 0.3176 0.3469 0.067 Uiso 1 1 calc R . . . .
H3B H 0.8509 0.3814 0.3177 0.067 Uiso 1 1 calc R . . . .
C3' C 0.2480(3) -0.03442(18) 0.49156(8) 0.0414(7) Uani 1 1 d . . . . .
H3'A H 0.3152 -0.0648 0.4931 0.050 Uiso 1 1 calc R . . . .
H3'B H 0.1949 -0.0709 0.5025 0.050 Uiso 1 1 calc R . . . .
C4' C 0.2555(2) 0.05259(17) 0.51073(7) 0.0363(6) Uani 1 1 d . . . . .
C4 C 0.7638(3) 0.2784(2) 0.29921(8) 0.0470(7) Uani 1 1 d . . . . .
C5' C 0.3318(2) 0.11301(16) 0.49129(6) 0.0323(5) Uani 1 1 d . . . . .
H5' H 0.3998 0.0823 0.4917 0.039 Uiso 1 1 calc R . . . .
C5 C 0.6615(2) 0.23198(17) 0.31013(7) 0.0343(6) Uani 1 1 d . . . . .
H5 H 0.6824 0.1958 0.3298 0.041 Uiso 1 1 calc R . . . .
C6' C 0.3514(3) 0.19802(19) 0.51000(7) 0.0400(6) Uani 1 1 d . . . . .
H6'A H 0.3685 0.1859 0.5339 0.048 Uiso 1 1 calc R . . . .
H6'B H 0.2880 0.2337 0.5095 0.048 Uiso 1 1 calc R . . . .
C6 C 0.6194(2) 0.16795(18) 0.28468(7) 0.0378(6) Uani 1 1 d . . . . .
C7 C 0.5121(2) 0.13316(16) 0.29088(6) 0.0346(6) Uani 1 1 d . . . . .
H7 H 0.4614 0.1703 0.2786 0.041 Uiso 1 1 calc R . . . .
C7' C 0.4412(3) 0.2477(2) 0.49348(7) 0.0430(7) Uani 1 1 d . . . . .
H7'A H 0.4494 0.3044 0.5045 0.052 Uiso 1 1 calc R . . . .
H7'B H 0.5065 0.2152 0.4963 0.052 Uiso 1 1 calc R . . . .
C8' C 0.4181(2) 0.25973(17) 0.45636(7) 0.0356(6) Uani 1 1 d . . . . .
C8 C 0.4829(2) 0.13302(15) 0.32879(6) 0.0304(5) Uani 1 1 d . . . . .
C9' C 0.4051(2) 0.17426(16) 0.43810(6) 0.0314(5) Uani 1 1 d . . . . .
H9' H 0.4668 0.1385 0.4440 0.038 Uiso 1 1 calc R . . . .
C9 C 0.4853(2) 0.22763(15) 0.34319(6) 0.0296(5) Uani 1 1 d . . . . .
C10' C 0.3076(2) 0.12638(17) 0.45310(6) 0.0328(6) Uani 1 1 d . . . . .
C10 C 0.5700(2) 0.28875(16) 0.32403(7) 0.0339(6) Uani 1 1 d . . . . .
C11 C 0.3821(2) 0.27449(16) 0.33868(6) 0.0328(5) Uani 1 1 d . . . . .
C11' C 0.4028(2) 0.18122(18) 0.39943(6) 0.0346(6) Uani 1 1 d . . . . .
H11A H 0.3413 0.2153 0.3929 0.042 Uiso 1 1 calc R . . . .
H11B H 0.3939 0.1227 0.3900 0.042 Uiso 1 1 calc R . . . .
C12' C 0.4998(2) 0.22268(16) 0.38265(6) 0.0307(5) Uani 1 1 d . . . . .
H12' H 0.5061 0.2828 0.3913 0.037 Uiso 1 1 calc R . . . .
C12 C 0.2952(2) 0.23525(17) 0.31954(7) 0.0345(6) Uani 1 1 d . . . . .
C13 C 0.2888(2) 0.14927(18) 0.31465(7) 0.0356(6) Uani 1 1 d . . . . .
C13' C 0.5975(2) 0.17496(17) 0.39220(6) 0.0327(6) Uani 1 1 d . . . . .
C14 C 0.3717(2) 0.09615(16) 0.32894(6) 0.0327(5) Uani 1 1 d . . . . .
C14' C 0.6215(2) 0.10404(17) 0.37544(7) 0.0348(6) Uani 1 1 d . . . . .
H14' H 0.6823 0.0737 0.3818 0.042 Uiso 1 1 calc R . . . .
C15' C 0.5575(2) 0.06926(17) 0.34701(7) 0.0353(6) Uani 1 1 d . . . . .
H15A H 0.5156 0.0210 0.3559 0.042 Uiso 1 1 calc R . . . .
H15B H 0.6052 0.0451 0.3299 0.042 Uiso 1 1 calc R . . . .
C15 C 0.1921(2) 0.10934(19) 0.29984(8) 0.0407(6) Uani 1 1 d . . . . .
H15 H 0.1607 0.1531 0.2844 0.049 Uiso 1 1 calc R . . . .
C16 C 0.1129(3) 0.0908(2) 0.32739(9) 0.0539(8) Uani 1 1 d . . . . .
H16A H 0.1403 0.0468 0.3427 0.081 Uiso 1 1 calc GR . . . .
H16B H 0.0487 0.0699 0.3171 0.081 Uiso 1 1 calc GR . . . .
H16C H 0.0989 0.1436 0.3401 0.081 Uiso 1 1 calc GR . . . .
C16' C 0.6629(2) 0.2086(2) 0.42091(7) 0.0401(6) Uani 1 1 d . . . . .
H16D H 0.6863 0.2670 0.4156 0.060 Uiso 1 1 calc GR . . . .
H16E H 0.7231 0.1711 0.4240 0.060 Uiso 1 1 calc GR . . . .
H16F H 0.6217 0.2095 0.4417 0.060 Uiso 1 1 calc GR . . . .
C17 C 0.2140(3) 0.0285(2) 0.27849(8) 0.0484(7) Uani 1 1 d . . . . .
H17A H 0.2704 0.0405 0.2626 0.073 Uiso 1 1 calc GR . . . .
H17B H 0.1516 0.0127 0.2659 0.073 Uiso 1 1 calc GR . . . .
H17C H 0.2340 -0.0190 0.2934 0.073 Uiso 1 1 calc GR . . . .
C17' C 0.4047(3) 0.33658(18) 0.44292(8) 0.0454(7) Uani 1 1 d . . . . .
H17D H 0.4095 0.3865 0.4567 0.054 Uiso 1 1 calc R . . . .
H17E H 0.3903 0.3420 0.4195 0.054 Uiso 1 1 calc R . . . .
C18' C 0.3042(3) 0.03622(19) 0.54558(8) 0.0431(7) Uani 1 1 d . . . . .
C18 C 0.8514(3) 0.2108(3) 0.29879(10) 0.0557(8) Uani 1 1 d . . . . .
H18A H 0.9181 0.2398 0.2959 0.084 Uiso 1 1 calc GR . . . .
H18B H 0.8403 0.1708 0.2800 0.084 Uiso 1 1 calc GR . . . .
H18C H 0.8512 0.1790 0.3201 0.084 Uiso 1 1 calc GR . . . .
C21' C 0.4476(4) -0.0212(4) 0.57487(11) 0.0847(15) Uani 1 1 d . . . . .
H21C H 0.4026 -0.0565 0.5892 0.127 Uiso 1 1 calc GR . . . .
H21D H 0.4627 0.0332 0.5863 0.127 Uiso 1 1 calc GR . . . .
H21E H 0.5123 -0.0521 0.5706 0.127 Uiso 1 1 calc GR . . . .
C19' C 0.1467(3) 0.0884(2) 0.51706(8) 0.0464(7) Uani 1 1 d . . . . .
H19A H 0.1071 0.0874 0.4960 0.070 Uiso 1 1 calc GR . . . .
H19B H 0.1518 0.1477 0.5253 0.070 Uiso 1 1 calc GR . . . .
H19C H 0.1115 0.0530 0.5340 0.070 Uiso 1 1 calc GR . . . .
C19 C 0.7602(3) 0.3219(3) 0.26415(10) 0.0630(10) Uani 1 1 d . . . . .
H19D H 0.7242 0.3773 0.2659 0.095 Uiso 1 1 calc GR . . . .
H19E H 0.7231 0.2847 0.2483 0.095 Uiso 1 1 calc GR . . . .
H19F H 0.8308 0.3314 0.2560 0.095 Uiso 1 1 calc GR . . . .
C20' C 0.2095(2) 0.1793(2) 0.44607(8) 0.0433(7) Uani 1 1 d . . . . .
H20D H 0.2076 0.1956 0.4222 0.065 Uiso 1 1 calc GR . . . .
H20E H 0.2100 0.2313 0.4600 0.065 Uiso 1 1 calc GR . . . .
H20F H 0.1482 0.1448 0.4515 0.065 Uiso 1 1 calc GR . . . .
C20 C 0.5179(3) 0.33826(18) 0.29417(7) 0.0426(7) Uani 1 1 d . . . . .
H20G H 0.4814 0.3888 0.3029 0.064 Uiso 1 1 calc GR . . . .
H20H H 0.4686 0.3003 0.2827 0.064 Uiso 1 1 calc GR . . . .
H20I H 0.5712 0.3568 0.2781 0.064 Uiso 1 1 calc GR . . . .

loop_
_atom_site_aniso_label
_atom_site_aniso_U_11
_atom_site_aniso_U_22
_atom_site_aniso_U_33
_atom_site_aniso_U_23
_atom_site_aniso_U_13
_atom_site_aniso_U_12
O1A 0.0583(14) 0.0610(14) 0.0502(13) 0.0118(11) 0.0034(11) 0.0234(12)
O2A 0.0512(13) 0.0911(18) 0.0323(11) 0.0174(12) 0.0025(10) 0.0231(13)
O3A 0.0409(11) 0.0348(10) 0.0524(12) 0.0055(9) -0.0004(9) -0.0102(9)
O4A 0.0345(11) 0.0348(10) 0.0760(15) 0.0110(10) -0.0049(10) 0.0068(8)
O5A 0.0429(11) 0.0253(9) 0.0351(10) 0.0009(7) 0.0008(8) 0.0049(8)
O6A 0.0495(12) 0.0394(10) 0.0342(10) -0.0042(8) -0.0068(9) -0.0128(9)
O7A 0.0468(12) 0.0493(12) 0.0367(11) -0.0172(9) 0.0016(9) -0.0002(9)
C1H 0.0357(15) 0.0515(18) 0.0576(19) -0.0103(15) 0.0069(13) 0.0068(14)
C1C 0.0468(16) 0.0575(18) 0.0317(14) -0.0021(13) 0.0088(12) -0.0082(15)
C14A 0.0352(13) 0.0328(13) 0.0298(12) 0.0013(10) -0.0024(10) -0.0060(11)
C20A 0.0365(13) 0.0302(12) 0.0276(12) 0.0046(10) -0.0019(10) -0.0013(10)
C21 0.0352(13) 0.0302(12) 0.0268(12) -0.0016(10) 0.0004(10) -0.0049(10)
C22 0.0372(14) 0.0390(14) 0.0381(14) -0.0031(12) 0.0025(11) -0.0098(12)
C22' 0.0453(15) 0.0308(12) 0.0292(13) 0.0033(10) -0.0006(11) -0.0050(11)
C23' 0.0468(17) 0.0420(15) 0.0384(15) 0.0036(12) -0.0030(13) -0.0111(13)
C23 0.0302(13) 0.0508(16) 0.0382(15) -0.0035(13) 0.0006(11) -0.0065(12)
C24 0.0332(13) 0.0414(14) 0.0343(14) -0.0065(12) 0.0035(11) 0.0008(12)
C24' 0.0475(16) 0.0358(14) 0.0368(15) 0.0055(12) 0.0036(12) -0.0059(12)
C25' 0.0346(13) 0.0368(13) 0.0299(13) 0.0053(11) 0.0033(11) 0.0036(11)
C25 0.0289(12) 0.0315(12) 0.0251(11) -0.0017(10) -0.0008(9) 0.0016(10)
C26 0.0375(14) 0.0310(12) 0.0260(12) -0.0018(10) -0.0033(10) 0.0006(11)
C26' 0.0297(12) 0.0356(13) 0.0265(12) 0.0053(10) 0.0042(10) 0.0032(10)
C27' 0.0396(15) 0.0468(15) 0.0247(12) 0.0016(11) 0.0022(11) -0.0049(12)
C27 0.0329(13) 0.0304(12) 0.0283(12) -0.0028(10) -0.0049(10) -0.0027(10)
C28 0.0314(12) 0.0231(11) 0.0260(12) 0.0012(9) -0.0011(9) -0.0008(9)
C28' 0.0347(14) 0.0476(15) 0.0319(13) -0.0001(12) -0.0013(11) -0.0057(12)
C29 0.0268(11) 0.0235(11) 0.0249(11) 0.0025(9) -0.0026(9) 0.0000(9)
C29' 0.0277(12) 0.0403(14) 0.0282(12) -0.0032(11) 0.0035(9) -0.0002(11)
C30' 0.0294(12) 0.0293(12) 0.0264(12) 0.0020(10) 0.0021(9) 0.0022(10)
C30 0.0268(12) 0.0282(11) 0.0243(11) 0.0027(9) -0.0008(9) -0.0004(9)
C31 0.0322(13) 0.0265(12) 0.0279(12) 0.0049(10) 0.0028(10) 0.0031(10)
C31' 0.0295(12) 0.0277(12) 0.0275(12) 0.0023(10) 0.0019(9) -0.0004(10)
C32' 0.0306(12) 0.0294(12) 0.0260(12) 0.0034(10) 0.0009(9) 0.0011(10)
C32 0.0308(13) 0.0349(13) 0.0401(15) 0.0099(11) 0.0014(11) 0.0048(11)
C33' 0.0254(11) 0.0264(11) 0.0220(11) 0.0008(9) -0.0005(9) 0.0024(9)
C33 0.0297(13) 0.0405(14) 0.0421(15) 0.0055(12) -0.0002(11) 0.0004(11)
C34' 0.0286(12) 0.0305(12) 0.0266(11) 0.0068(10) 0.0011(9) 0.0035(10)
C34 0.0292(15) 0.0575(19) 0.079(2) 0.0046(18) -0.0093(15) -0.0040(14)
C35' 0.0369(14) 0.0296(13) 0.0290(12) 0.0048(10) 0.0007(10) 0.0092(11)
C35 0.034(2) 0.214(8) 0.099(4) 0.052(4) 0.012(2) 0.001(3)
C36' 0.0443(15) 0.0252(12) 0.0325(13) 0.0017(10) -0.0060(11) 0.0021(11)
C36 0.042(3) 0.106(5) 0.062(3) 0.017(3) -0.008(2) -0.009(3)
C37 0.038(5) 0.069(6) 0.070(6) -0.004(5) -0.018(5) -0.014(5)
C37' 0.0312(13) 0.0413(15) 0.0363(14) 0.0052(12) -0.0055(11) 0.0052(11)
C38' 0.0287(13) 0.0367(13) 0.0392(14) 0.0045(11) 0.0051(11) 0.0049(11)
C39' 0.0355(14) 0.0334(13) 0.0359(14) -0.0045(11) 0.0033(11) -0.0010(11)
C40' 0.0400(15) 0.0474(16) 0.0340(14) 0.0087(12) 0.0094(12) 0.0079(13)
C41' 0.0424(16) 0.0424(15) 0.0353(15) 0.0106(12) 0.0025(12) 0.0023(13)
C42' 0.077(3) 0.150(5) 0.045(2) 0.033(3) -0.005(2) 0.041(3)
O1 0.0546(13) 0.0670(15) 0.0333(11) -0.0114(10) 0.0051(9) 0.0073(12)
O2 0.0679(14) 0.0287(9) 0.0281(10) -0.0049(7) -0.0057(9) 0.0066(9)
O3 0.0506(12) 0.0281(9) 0.0452(11) -0.0049(8) -0.0030(9) 0.0053(9)
O4 0.0487(12) 0.0322(10) 0.0560(13) -0.0034(9) -0.0104(10) 0.0068(9)
O5 0.0587(13) 0.0264(9) 0.0377(10) 0.0047(8) -0.0009(9) -0.0049(9)
O6 0.0614(15) 0.0768(17) 0.0403(12) 0.0141(12) -0.0007(11) 0.0099(13)
O7 0.0759(17) 0.0643(15) 0.0310(11) -0.0003(10) 0.0092(11) -0.0084(13)
C1 0.0528(17) 0.0262(12) 0.0408(15) 0.0006(11) 0.0044(13) -0.0037(12)
C1' 0.0485(16) 0.0339(13) 0.0311(13) -0.0055(11) 0.0062(12) -0.0060(12)
C2 0.067(2) 0.0355(15) 0.057(2) 0.0000(14) 0.0106(17) -0.0154(15)
C2' 0.0559(18) 0.0376(15) 0.0407(16) -0.0062(12) 0.0069(14) -0.0147(14)
C3 0.058(2) 0.0503(18) 0.060(2) -0.0017(16) 0.0137(16) -0.0184(16)
C3' 0.0538(18) 0.0313(13) 0.0392(15) 0.0001(12) 0.0091(13) -0.0072(13)
C4' 0.0447(15) 0.0322(13) 0.0319(13) -0.0004(11) 0.0074(11) -0.0022(12)
C4 0.0511(18) 0.0475(17) 0.0424(16) 0.0043(14) 0.0118(13) -0.0030(14)
C5' 0.0414(14) 0.0288(12) 0.0268(12) -0.0002(10) 0.0047(10) -0.0009(11)
C5 0.0455(15) 0.0299(13) 0.0274(12) 0.0058(10) 0.0044(11) 0.0032(11)
C6' 0.0558(18) 0.0363(14) 0.0281(13) -0.0054(11) 0.0089(12) -0.0047(13)
C6 0.0481(16) 0.0371(14) 0.0281(13) 0.0030(11) 0.0013(12) 0.0091(12)
C7 0.0516(16) 0.0263(12) 0.0259(12) -0.0002(10) 0.0001(11) 0.0065(11)
C7' 0.0606(19) 0.0366(14) 0.0316(14) -0.0086(12) 0.0057(13) -0.0129(14)
C8' 0.0473(16) 0.0297(13) 0.0298(13) -0.0024(10) 0.0071(11) -0.0043(11)
C8 0.0462(15) 0.0209(10) 0.0242(12) 0.0006(9) 0.0005(10) 0.0034(10)
C9' 0.0384(14) 0.0266(12) 0.0292(13) -0.0021(10) 0.0032(10) 0.0003(10)
C9 0.0432(14) 0.0204(10) 0.0251(12) 0.0016(9) -0.0001(10) 0.0011(10)
C10' 0.0421(15) 0.0290(12) 0.0272(12) -0.0018(10) 0.0058(10) -0.0011(11)
C10 0.0460(15) 0.0241(12) 0.0316(13) 0.0060(10) 0.0041(11) 0.0017(11)
C11 0.0460(15) 0.0255(12) 0.0268(12) 0.0037(10) 0.0014(11) 0.0024(11)
C11' 0.0450(15) 0.0320(13) 0.0269(12) -0.0006(10) 0.0027(11) -0.0011(11)
C12' 0.0420(14) 0.0255(11) 0.0247(12) -0.0003(9) 0.0024(10) 0.0010(11)
C12 0.0419(15) 0.0307(13) 0.0309(13) 0.0031(10) -0.0006(11) 0.0032(11)
C13 0.0420(15) 0.0340(13) 0.0309(13) 0.0036(11) 0.0003(11) -0.0034(12)
C13' 0.0427(15) 0.0290(12) 0.0263(12) 0.0037(10) 0.0003(10) -0.0030(11)
C14 0.0483(15) 0.0249(11) 0.0250(12) -0.0013(9) 0.0010(11) -0.0006(11)
C14' 0.0433(15) 0.0307(12) 0.0302(13) 0.0050(10) -0.0022(11) 0.0043(11)
C15' 0.0503(16) 0.0237(11) 0.0320(13) 0.0004(10) -0.0020(12) 0.0075(11)
C15 0.0475(17) 0.0344(14) 0.0401(15) 0.0012(12) -0.0006(12) -0.0026(12)
C16 0.0457(18) 0.058(2) 0.058(2) 0.0010(16) 0.0090(15) -0.0022(15)
C16' 0.0476(16) 0.0391(15) 0.0337(14) 0.0008(12) -0.0004(12) 0.0004(12)
C17 0.061(2) 0.0410(16) 0.0435(17) -0.0048(13) -0.0029(15) -0.0103(15)
C17' 0.065(2) 0.0306(14) 0.0402(16) -0.0079(12) 0.0133(14) 0.0017(13)
C18' 0.0543(18) 0.0369(15) 0.0380(16) 0.0043(12) 0.0069(13) -0.0090(13)
C18 0.0444(18) 0.064(2) 0.059(2) 0.0014(17) 0.0094(15) 0.0019(16)
C21' 0.083(3) 0.119(4) 0.052(2) 0.031(3) -0.011(2) 0.007(3)
C19' 0.0475(17) 0.0467(17) 0.0449(17) -0.0017(13) 0.0131(14) 0.0007(14)
C19 0.072(2) 0.066(2) 0.051(2) 0.0188(17) 0.0209(18) -0.0030(19)
C20' 0.0437(16) 0.0454(16) 0.0407(15) 0.0066(13) 0.0033(13) 0.0037(13)
C20 0.0587(19) 0.0333(14) 0.0358(15) 0.0093(11) 0.0022(13) 0.0028(13)

loop_
_atom_type_symbol
_atom_type_description
_atom_type_scat_dispersion_real
_atom_type_scat_dispersion_imag
_atom_type_scat_source
C C 0.0181 0.0091 'International Tables Vol C Tables 4.2.6.8 and 6.1.1.4'
H H 0.0000 0.0000 'International Tables Vol C Tables 4.2.6.8 and 6.1.1.4'
O O 0.0492 0.0322 'International Tables Vol C Tables 4.2.6.8 and 6.1.1.4'

loop_
_geom_angle_atom_site_label_1
_geom_angle_atom_site_label_2
_geom_angle_atom_site_label_3
_geom_angle
C41' O2A C42' 115.2(3)
C32 O4A H4A 109.5
C27 O6A H6A 109.5
H1HA C1H H1HB 109.5
H1HA C1H H1HC 109.5
H1HB C1H H1HC 109.5
C24 C1H H1HA 109.5
C24 C1H H1HB 109.5
C24 C1H H1HC 109.5
H1CA C1C H1CB 109.5
H1CA C1C H1CC 109.5
H1CB C1C H1CC 109.5
C24 C1C H1CA 109.5
C24 C1C H1CB 109.5
C24 C1C H1CC 109.5
O3A C14A C28 121.3(2)
O3A C14A C33 120.1(2)
C33 C14A C28 118.5(2)
H20A C20A H20B 109.5
H20A C20A H20C 109.5
H20B C20A H20C 109.5
C30 C20A H20A 109.5
C30 C20A H20B 109.5
C30 C20A H20C 109.5
H21A C21 H21B 107.8
C22 C21 H21A 109.0
C22 C21 H21B 109.0
C22 C21 C30 112.7(2)
C30 C21 H21A 109.0
C30 C21 H21B 109.0
C21 C22 H22A 110.0
C21 C22 H22B 110.0
H22A C22 H22B 108.3
C23 C22 C21 108.7(2)
C23 C22 H22A 110.0
C23 C22 H22B 110.0
H22C C22' H22D 107.7
C23' C22' H22C 108.9
C23' C22' H22D 108.9
C23' C22' C31' 113.4(2)
C31' C22' H22C 108.9
C31' C22' H22D 108.9
C22' C23' H23A 109.2
C22' C23' H23B 109.2
H23A C23' H23B 107.9
C24' C23' C22' 111.9(3)
C24' C23' H23A 109.2
C24' C23' H23B 109.2
C22 C23 H23C 108.6
C22 C23 H23D 108.6
C22 C23 C24 114.8(2)
H23C C23 H23D 107.6
C24 C23 H23C 108.6
C24 C23 H23D 108.6
C1H C24 C25 108.5(2)
C1C C24 C1H 108.6(2)
C1C C24 C23 109.2(2)
C1C C24 C25 114.7(2)
C23 C24 C1H 106.7(2)
C23 C24 C25 108.9(2)
C23' C24' H24A 109.0
C23' C24' H24B 109.0
C23' C24' C25' 112.8(2)
H24A C24' H24B 107.8
C25' C24' H24A 109.0
C25' C24' H24B 109.0
C24' C25' C26' 109.4(2)
C40' C25' C24' 110.3(2)
C40' C25' C26' 114.7(2)
C40' C25' C41' 111.4(2)
C41' C25' C24' 106.5(2)
C41' C25' C26' 104.1(2)
C24 C25 H25 104.2
C26 C25 C24 114.3(2)
C26 C25 H25 104.2
C26 C25 C30 110.1(2)
C30 C25 C24 118.1(2)
C30 C25 H25 104.2
O7A C26 C25 123.8(2)
O7A C26 C27 119.5(2)
C25 C26 C27 116.7(2)
C25' C26' H26' 105.0
C27' C26' C25' 112.0(2)
C27' C26' H26' 105.0
C27' C26' C31' 111.6(2)
C31' C26' C25' 117.0(2)
C31' C26' H26' 105.0
C26' C27' H27A 109.4
C26' C27' H27B 109.4
C26' C27' C28' 111.0(2)
H27A C27' H27B 108.0
C28' C27' H27A 109.4
C28' C27' H27B 109.4
O6A C27 C26 111.2(2)
O6A C27 H27 108.6
O6A C27 C28 109.8(2)
C26 C27 H27 108.6
C26 C27 C28 110.0(2)
C28 C27 H27 108.6
C14A C28 C29 111.7(2)
C14A C28 C36' 109.1(2)
C27 C28 C14A 103.2(2)
C27 C28 C29 110.33(19)
C27 C28 C36' 106.8(2)
C36' C28 C29 114.9(2)
C27' C28' H28A 109.2
C27' C28' H28B 109.2
H28A C28' H28B 107.9
C29' C28' C27' 111.9(2)
C29' C28' H28A 109.2
C29' C28' H28B 109.2
C28 C29 C30 112.31(19)
C31 C29 C28 113.4(2)
C31 C29 C30 103.89(18)
C31 C29 C33' 103.69(19)
C33' C29 C28 108.07(18)
C33' C29 C30 115.22(18)
C28' C29' C30' 113.7(2)
C39' C29' C28' 121.5(3)
C39' C29' C30' 124.7(2)
C29' C30' H30' 106.4
C29' C30' C31' 108.7(2)
C29' C30' C32' 114.7(2)
C31' C30' H30' 106.4
C32' C30' H30' 106.4
C32' C30' C31' 113.5(2)
C20A C30 C29 111.44(19)
C21 C30 C20A 106.9(2)
C21 C30 C25 109.4(2)
C21 C30 C29 109.46(19)
C25 C30 C20A 110.7(2)
C25 C30 C29 108.89(19)
O5A C31 C29 121.3(2)
O5A C31 C32 117.9(2)
C32 C31 C29 120.8(2)
C22' C31' C26' 108.8(2)
C22' C31' C30' 110.3(2)
C26' C31' C30' 105.9(2)
C38' C31' C22' 108.8(2)
C38' C31' C26' 114.5(2)
C38' C31' C30' 108.5(2)
C30' C32' H32A 108.4
C30' C32' H32B 108.4
C30' C32' C33' 115.7(2)
H32A C32' H32B 107.4
C33' C32' H32A 108.4
C33' C32' H32B 108.4
O4A C32 C31 115.5(2)
C33 C32 O4A 122.1(3)
C33 C32 C31 121.8(2)
C29 C33' H33' 108.4
C32' C33' C29 109.74(19)
C32' C33' H33' 108.4
C34' C33' C29 111.55(19)
C34' C33' C32' 110.14(19)
C34' C33' H33' 108.4
C14A C33 C34 118.3(3)
C32 C33 C14A 118.0(2)
C32 C33 C34 123.2(3)
C35' C34' C33' 118.2(2)
C35' C34' C37' 123.6(2)
C37' C34' C33' 118.2(2)
C33 C34 H34 103.5
C33 C34 H34A 96.9
C33 C34 C37 110.6(5)
C35 C34 C33 111.7(3)
C35 C34 H34 103.5
C35 C34 H34A 96.9
C35 C34 C37 133.3(5)
C36 C34 C33 114.4(4)
C36 C34 H34 103.5
C36 C34 C35 118.0(4)
C37 C34 H34A 96.9
C34' C35' H35' 118.6
C34' C35' C36' 122.8(2)
C36' C35' H35' 118.6
C34 C35 H35A 109.5
C34 C35 H35B 109.5
C34 C35 H35C 109.5
H35A C35 H35B 109.5
H35A C35 H35C 109.5
H35B C35 H35C 109.5
C28 C36' H36A 108.1
C28 C36' H36B 108.1
C35' C36' C28 116.8(2)
C35' C36' H36A 108.1
C35' C36' H36B 108.1
H36A C36' H36B 107.3
C34 C36 H36C 109.5
C34 C36 H36D 109.5
C34 C36 H36E 109.5
H36C C36 H36D 109.5
H36C C36 H36E 109.5
H36D C36 H36E 109.5
C34 C37 H37A 109.5
C34 C37 H37B 109.5
C34 C37 H37C 109.5
H37A C37 H37B 109.5
H37A C37 H37C 109.5
H37B C37 H37C 109.5
C34' C37' H37D 109.5
C34' C37' H37E 109.5
C34' C37' H37F 109.5
H37D C37' H37E 109.5
H37D C37' H37F 109.5
H37E C37' H37F 109.5
C31' C38' H38A 109.5
C31' C38' H38B 109.5
C31' C38' H38C 109.5
H38A C38' H38B 109.5
H38A C38' H38C 109.5
H38B C38' H38C 109.5
C29' C39' H39A 120.0
C29' C39' H39B 120.0
H39A C39' H39B 120.0
C25' C40' H40A 109.5
C25' C40' H40B 109.5
C25' C40' H40C 109.5
H40A C40' H40B 109.5
H40A C40' H40C 109.5
H40B C40' H40C 109.5
O1A C41' O2A 122.0(3)
O1A C41' C25' 124.2(3)
O2A C41' C25' 113.8(2)
O2A C42' H42A 109.5
O2A C42' H42B 109.5
O2A C42' H42C 109.5
H42A C42' H42B 109.5
H42A C42' H42C 109.5
H42B C42' H42C 109.5
C7 O2 H2 109.5
C12 O4 H4 109.5
C18' O6 C21' 115.8(3)
H1A C1 H1B 107.7
C2 C1 H1A 108.9
C2 C1 H1B 108.9
C2 C1 C10 113.3(2)
C10 C1 H1A 108.9
C10 C1 H1B 108.9
H1'A C1' H1'B 107.8
C2' C1' H1'A 109.0
C2' C1' H1'B 109.0
C2' C1' C10' 113.1(2)
C10' C1' H1'A 109.0
C10' C1' H1'B 109.0
C1 C2 H2A 109.9
C1 C2 H2B 109.9
H2A C2 H2B 108.3
C3 C2 C1 108.7(3)
C3 C2 H2A 109.9
C3 C2 H2B 109.9
C1' C2' H2'A 109.3
C1' C2' H2'B 109.3
H2'A C2' H2'B 107.9
C3' C2' C1' 111.8(3)
C3' C2' H2'A 109.3
C3' C2' H2'B 109.3
C2 C3 H3A 108.8
C2 C3 H3B 108.8
C2 C3 C4 113.7(3)
H3A C3 H3B 107.7
C4 C3 H3A 108.8
C4 C3 H3B 108.8
C2' C3' H3'A 109.2
C2' C3' H3'B 109.2
C2' C3' C4' 111.9(2)
H3'A C3' H3'B 107.9
C4' C3' H3'A 109.2
C4' C3' H3'B 109.2
C3' C4' C5' 108.7(2)
C18' C4' C3' 108.7(2)
C18' C4' C5' 106.5(2)
C19' C4' C3' 109.8(3)
C19' C4' C5' 116.1(2)
C19' C4' C18' 106.8(2)
C3 C4 C5 108.9(2)
C18 C4 C3 107.8(3)
C18 C4 C5 107.9(3)
C18 C4 C19 108.1(3)
C19 C4 C3 108.8(3)
C19 C4 C5 115.1(3)
C4' C5' H5' 104.9
C6' C5' C4' 112.5(2)
C6' C5' H5' 104.9
C6' C5' C10' 112.8(2)
C10' C5' C4' 115.5(2)
C10' C5' H5' 104.9
C4 C5 H5 104.2
C4 C5 C10 118.1(2)
C6 C5 C4 114.9(2)
C6 C5 H5 104.2
C6 C5 C10 109.4(2)
C10 C5 H5 104.2
C5' C6' H6'A 109.5
C5' C6' H6'B 109.5
C5' C6' C7' 110.5(2)
H6'A C6' H6'B 108.1
C7' C6' H6'A 109.5
C7' C6' H6'B 109.5
O1 C6 C5 123.4(3)
O1 C6 C7 119.5(3)
C7 C6 C5 117.1(2)
O2 C7 C6 111.1(2)
O2 C7 H7 108.4
O2 C7 C8 108.1(2)
C6 C7 H7 108.4
C6 C7 C8 112.4(2)
C8 C7 H7 108.4
C6' C7' H7'A 109.9
C6' C7' H7'B 109.9
H7'A C7' H7'B 108.3
C8' C7' C6' 109.1(2)
C8' C7' H7'A 109.9
C8' C7' H7'B 109.9
C7' C8' C9' 112.1(2)
C17' C8' C7' 122.1(3)
C17' C8' C9' 125.7(3)
C7 C8 C9 110.17(19)
C7 C8 C15' 107.4(2)
C14 C8 C7 103.3(2)
C14 C8 C9 111.2(2)
C14 C8 C15' 109.7(2)
C15' C8 C9 114.4(2)
C8' C9' H9' 106.7
C8' C9' C10' 108.7(2)
C8' C9' C11' 114.5(2)
C10' C9' H9' 106.7
C11' C9' H9' 106.7
C11' C9' C10' 113.2(2)
C8 C9 C10 112.7(2)
C11 C9 C8 112.6(2)
C11 C9 C10 104.60(19)
C11 C9 C12' 104.1(2)
C12' C9 C8 108.38(19)
C12' C9 C10 114.2(2)
C1' C10' C5' 108.1(2)
C1' C10' C9' 109.3(2)
C5' C10' C9' 105.5(2)
C20' C10' C1' 109.6(2)
C20' C10' C5' 114.4(2)
C20' C10' C9' 109.7(2)
C1 C10 C5 108.6(2)
C1 C10 C9 109.9(2)
C1 C10 C20 108.5(2)
C5 C10 C9 109.8(2)
C20 C10 C5 109.5(2)
C20 C10 C9 110.5(2)
O3 C11 C9 120.7(2)
O3 C11 C12 117.8(3)
C12 C11 C9 121.5(2)
C9' C11' H11A 108.3
C9' C11' H11B 108.3
C9' C11' C12' 116.1(2)
H11A C11' H11B 107.4
C12' C11' H11A 108.3
C12' C11' H11B 108.3
C9 C12' H12' 107.8
C11' C12' C9 110.3(2)
C11' C12' H12' 107.8
C13' C12' C9 111.8(2)
C13' C12' C11' 111.2(2)
C13' C12' H12' 107.8
O4 C12 C11 117.5(2)
O4 C12 C13 120.4(3)
C13 C12 C11 121.6(2)
C12 C13 C14 117.1(3)
C12 C13 C15 120.8(3)
C14 C13 C15 121.5(2)
C14' C13' C12' 118.6(2)
C14' C13' C16' 122.3(3)
C16' C13' C12' 119.0(2)
O5 C14 C8 121.6(3)
O5 C14 C13 120.3(3)
C13 C14 C8 118.0(2)
C13' C14' H14' 118.4
C13' C14' C15' 123.3(3)
C15' C14' H14' 118.4
C8 C15' H15A 108.0
C8 C15' H15B 108.0
C14' C15' C8 117.4(2)
C14' C15' H15A 108.0
C14' C15' H15B 108.0
H15A C15' H15B 107.2
C13 C15 H15 107.1
C13 C15 C16 110.7(3)
C13 C15 C17 113.3(3)
C16 C15 H15 107.1
C16 C15 C17 111.2(3)
C17 C15 H15 107.1
C15 C16 H16A 109.5
C15 C16 H16B 109.5
C15 C16 H16C 109.5
H16A C16 H16B 109.5
H16A C16 H16C 109.5
H16B C16 H16C 109.5
C13' C16' H16D 109.5
C13' C16' H16E 109.5
C13' C16' H16F 109.5
H16D C16' H16E 109.5
H16D C16' H16F 109.5
H16E C16' H16F 109.5
C15 C17 H17A 109.5
C15 C17 H17B 109.5
C15 C17 H17C 109.5
H17A C17 H17B 109.5
H17A C17 H17C 109.5
H17B C17 H17C 109.5
C8' C17' H17D 120.0
C8' C17' H17E 120.0
H17D C17' H17E 120.0
O6 C18' C4' 112.2(3)
O7 C18' O6 122.0(3)
O7 C18' C4' 125.8(3)
C4 C18 H18A 109.5
C4 C18 H18B 109.5
C4 C18 H18C 109.5
H18A C18 H18B 109.5
H18A C18 H18C 109.5
H18B C18 H18C 109.5
O6 C21' H21C 109.5
O6 C21' H21D 109.5
O6 C21' H21E 109.5
H21C C21' H21D 109.5
H21C C21' H21E 109.5
H21D C21' H21E 109.5
C4' C19' H19A 109.5
C4' C19' H19B 109.5
C4' C19' H19C 109.5
H19A C19' H19B 109.5
H19A C19' H19C 109.5
H19B C19' H19C 109.5
C4 C19 H19D 109.5
C4 C19 H19E 109.5
C4 C19 H19F 109.5
H19D C19 H19E 109.5
H19D C19 H19F 109.5
H19E C19 H19F 109.5
C10' C20' H20D 109.5
C10' C20' H20E 109.5
C10' C20' H20F 109.5
H20D C20' H20E 109.5
H20D C20' H20F 109.5
H20E C20' H20F 109.5
C10 C20 H20G 109.5
C10 C20 H20H 109.5
C10 C20 H20I 109.5
H20G C20 H20H 109.5
H20G C20 H20I 109.5
H20H C20 H20I 109.5

loop_
_geom_bond_atom_site_label_1
_geom_bond_atom_site_label_2
_geom_bond_distance
O1A C41' 1.206(4)
O2A C41' 1.334(4)
O2A C42' 1.450(4)
O3A C14A 1.214(3)
O4A H4A 0.8400
O4A C32 1.348(3)
O5A C31 1.213(3)
O6A H6A 0.8400
O6A C27 1.407(3)
O7A C26 1.215(3)
C1H H1HA 0.9800
C1H H1HB 0.9800
C1H H1HC 0.9800
C1H C24 1.541(4)
C1C H1CA 0.9800
C1C H1CB 0.9800
C1C H1CC 0.9800
C1C C24 1.532(4)
C14A C28 1.556(4)
C14A C33 1.476(4)
C20A H20A 0.9800
C20A H20B 0.9800
C20A H20C 0.9800
C20A C30 1.565(3)
C21 H21A 0.9900
C21 H21B 0.9900
C21 C22 1.527(4)
C21 C30 1.545(3)
C22 H22A 0.9900
C22 H22B 0.9900
C22 C23 1.510(4)
C22' H22C 0.9900
C22' H22D 0.9900
C22' C23' 1.524(4)
C22' C31' 1.545(4)
C23' H23A 0.9900
C23' H23B 0.9900
C23' C24' 1.519(4)
C23 H23C 0.9900
C23 H23D 0.9900
C23 C24 1.539(4)
C24 C25 1.578(4)
C24' H24A 0.9900
C24' H24B 0.9900
C24' C25' 1.541(4)
C25' C26' 1.570(4)
C25' C40' 1.529(4)
C25' C41' 1.532(4)
C25 H25 1.0000
C25 C26 1.512(4)
C25 C30 1.561(3)
C26 C27 1.529(4)
C26' H26' 1.0000
C26' C27' 1.522(4)
C26' C31' 1.557(3)
C27' H27A 0.9900
C27' H27B 0.9900
C27' C28' 1.536(4)
C27 H27 1.0000
C27 C28 1.546(3)
C28 C29 1.583(3)
C28 C36' 1.568(3)
C28' H28A 0.9900
C28' H28B 0.9900
C28' C29' 1.503(4)
C29 C30 1.628(3)
C29 C31 1.528(3)
C29 C33' 1.577(3)
C29' C30' 1.515(4)
C29' C39' 1.326(4)
C30' H30' 1.0000
C30' C31' 1.575(3)
C30' C32' 1.533(3)
C31 C32 1.481(4)
C31' C38' 1.541(4)
C32' H32A 0.9900
C32' H32B 0.9900
C32' C33' 1.551(3)
C32 C33 1.343(4)
C33' H33' 1.0000
C33' C34' 1.511(3)
C33 C34 1.519(4)
C34' C35' 1.326(4)
C34' C37' 1.505(4)
C34 H34 1.0000
C34 H34A 1.0000
C34 C35 1.479(7)
C34 C36 1.448(7)
C34 C37 1.606(11)
C35' H35' 0.9500
C35' C36' 1.503(4)
C35 H35A 0.9800
C35 H35B 0.9800
C35 H35C 0.9800
C36' H36A 0.9900
C36' H36B 0.9900
C36 H36C 0.9800
C36 H36D 0.9800
C36 H36E 0.9800
C37 H37A 0.9800
C37 H37B 0.9800
C37 H37C 0.9800
C37' H37D 0.9800
C37' H37E 0.9800
C37' H37F 0.9800
C38' H38A 0.9800
C38' H38B 0.9800
C38' H38C 0.9800
C39' H39A 0.9500
C39' H39B 0.9500
C40' H40A 0.9800
C40' H40B 0.9800
C40' H40C 0.9800
C42' H42A 0.9800
C42' H42B 0.9800
C42' H42C 0.9800
O1 C6 1.218(3)
O2 H2 0.8400
O2 C7 1.425(3)
O3 C11 1.229(3)
O4 H4 0.8400
O4 C12 1.332(3)
O5 C14 1.224(3)
O6 C18' 1.347(4)
O6 C21' 1.441(5)
O7 C18' 1.204(4)
C1 H1A 0.9900
C1 H1B 0.9900
C1 C2 1.522(4)
C1 C10 1.538(4)
C1' H1'A 0.9900
C1' H1'B 0.9900
C1' C2' 1.532(4)
C1' C10' 1.544(4)
C2 H2A 0.9900
C2 H2B 0.9900
C2 C3 1.513(5)
C2' H2'A 0.9900
C2' H2'B 0.9900
C2' C3' 1.524(4)
C3 H3A 0.9900
C3 H3B 0.9900
C3 C4 1.548(5)
C3' H3'A 0.9900
C3' H3'B 0.9900
C3' C4' 1.555(4)
C4' C5' 1.565(4)
C4' C18' 1.539(4)
C4' C19' 1.534(4)
C4 C5 1.568(4)
C4 C18 1.544(5)
C4 C19 1.546(5)
C5' H5' 1.0000
C5' C6' 1.537(4)
C5' C10' 1.559(4)
C5 H5 1.0000
C5 C6 1.518(4)
C5 C10 1.575(4)
C6' H6'A 0.9900
C6' H6'B 0.9900
C6' C7' 1.539(4)
C6 C7 1.509(4)
C7 H7 1.0000
C7 C8 1.549(3)
C7' H7'A 0.9900
C7' H7'B 0.9900
C7' C8' 1.512(4)
C8' C9' 1.523(3)
C8' C17' 1.320(4)
C8 C9 1.578(3)
C8 C14 1.548(4)
C8 C15' 1.560(4)
C9' H9' 1.0000
C9' C10' 1.580(4)
C9' C11' 1.536(4)
C9 C10 1.636(4)
C9 C11 1.530(4)
C9 C12' 1.577(3)
C10' C20' 1.537(4)
C10 C20 1.563(4)
C11 C12 1.487(4)
C11' H11A 0.9900
C11' H11B 0.9900
C11' C12' 1.559(4)
C12' H12' 1.0000
C12' C13' 1.512(4)
C12 C13 1.353(4)
C13 C14 1.467(4)
C13 C15 1.513(4)
C13' C14' 1.324(4)
C13' C16' 1.511(4)
C14' H14' 0.9500
C14' C15' 1.498(4)
C15' H15A 0.9900
C15' H15B 0.9900
C15 H15 1.0000
C15 C16 1.524(4)
C15 C17 1.541(4)
C16 H16A 0.9800
C16 H16B 0.9800
C16 H16C 0.9800
C16' H16D 0.9800
C16' H16E 0.9800
C16' H16F 0.9800
C17 H17A 0.9800
C17 H17B 0.9800
C17 H17C 0.9800
C17' H17D 0.9500
C17' H17E 0.9500
C18 H18A 0.9800
C18 H18B 0.9800
C18 H18C 0.9800
C21' H21C 0.9800
C21' H21D 0.9800
C21' H21E 0.9800
C19' H19A 0.9800
C19' H19B 0.9800
C19' H19C 0.9800
C19 H19D 0.9800
C19 H19E 0.9800
C19 H19F 0.9800
C20' H20D 0.9800
C20' H20E 0.9800
C20' H20F 0.9800
C20 H20G 0.9800
C20 H20H 0.9800
C20 H20I 0.9800

loop_
_geom_hbond_atom_site_label_D
_geom_hbond_atom_site_label_H
_geom_hbond_atom_site_label_A
_geom_hbond_distance_DH
_geom_hbond_distance_HA
_geom_hbond_distance_DA
_geom_hbond_angle_DHA
_geom_hbond_site_symmetry_A
O4A H4A O5 0.84 2.03 2.815(3) 156.3 1_565
O6A H6A O1 0.84 1.99 2.785(3) 158.3 3_655
O2 H2 O7A 0.84 1.98 2.754(3) 152.6 3_645

loop_
_platon_squeeze_void_nr
_platon_squeeze_void_average_x
_platon_squeeze_void_average_y
_platon_squeeze_void_average_z
_platon_squeeze_void_volume
_platon_squeeze_void_count_electrons
_platon_squeeze_void_content
1 0.000 0.828 0.250 668 53 ' '
2 0.023 0.477 0.531 11 0 ' '
3 0.500 0.536 0.750 669 53 ' '
4 0.150 0.160 0.115 9 0 ' '
5 0.200 0.806 0.426 7 0 ' '
6 0.300 0.194 0.926 7 0 ' '
7 0.350 0.840 0.615 9 0 ' '
8 0.477 0.523 0.031 11 0 ' '
9 0.523 0.023 0.469 11 0 ' '
10 0.650 0.340 0.885 9 0 ' '
11 0.700 0.694 0.574 7 0 ' '
12 0.800 0.306 0.074 7 0 ' '
13 0.850 0.660 0.385 9 0 ' '
14 0.977 0.977 0.969 11 0 ' '
